data_7237441
loop_
_publ_author_name
'Huang, Rongjuan'
'Ward, Jonathan S.'
'Kukhta, Nadzeya A.'
'Av\'o, Jo\~ao'
'Gibson, Jamie'
'Penfold, Thomas'
'Lima, Jo\~ao C.'
'Batsanov, Andrei S.'
'Berberan-Santos, M\'ario N.'
'Bryce, Martin R.'
'Dias, Fernando B.'

_publ_section_title
;
 The influence of molecular conformation on the photophysics of organic
 room temperature phosphorescent luminophores
;
_journal_issue 34
_journal_name_full 'Journal of Materials Chemistry C'
_journal_page_first 9238
_journal_paper_doi 10.1039/C8TC02987C
_journal_volume 6
_journal_year 2018
_chemical_formula_moiety 'C38 H26 N2 S3, C H Cl3'
_chemical_formula_sum 'C39 H27 Cl3 N2 S3'
_chemical_formula_weight 726.15
_chemical_name_systematic '2,8-bis(1-methyl-10H-phenothiazin-10-yl)dibenzo[b,d]thiophene, chloroform solvate'
_space_group_crystal_system triclinic
_space_group_IT_number 2
_space_group_name_Hall '-P 1'
_space_group_name_H-M_alt 'P -1'
_atom_sites_solution_hydrogens mixed
_atom_sites_solution_primary direct
_atom_sites_solution_secondary difmap
_audit_creation_date 2017-10-13
_audit_creation_method
;
Olex2 1.2-beta
(compiled 2017.08.10 svn.r3458 for OlexSys, GUI svn.r5381)
;
_audit_update_record
;
2018-05-29 deposited with the CCDC.
2018-08-07 downloaded from the CCDC.
;
_cell_angle_alpha 93.7823(19)
_cell_angle_beta 97.0827(19)
_cell_angle_gamma 93.6859(17)
_cell_formula_units_Z 4
_cell_length_a 11.0581(4)
_cell_length_b 15.5487(6)
_cell_length_c 20.2305(8)
_cell_measurement_reflns_used 5831
_cell_measurement_temperature 120(2)
_cell_measurement_theta_max 50.18
_cell_measurement_theta_min 3.48
_cell_volume 3435.1(2)
_computing_cell_refinement 'SAINT v8.38A (Bruker, 2017)'
_computing_data_collection 'APEX3 v.2016.1-0 (Bruker, 2016)'
_computing_data_reduction 'SAINT v8.38A (Bruker, 2017)'
_computing_molecular_graphics 'Olex2 (Dolomanov et al., 2009)'
_computing_publication_material 'Olex2 (Dolomanov et al., 2009)'
_computing_structure_refinement 'ShelXL 2016/6 multi-CPU (Sheldrick, 2015)'
_computing_structure_solution 'ShelXS 2013/1 (Sheldrick, 2008)'
_diffrn_ambient_temperature 120.0
_diffrn_detector_area_resol_mean 10.4
_diffrn_detector_type 'Bruker PHOTON 100 CMOS'
_diffrn_measured_fraction_theta_full 0.916
_diffrn_measured_fraction_theta_max 0.916
_diffrn_measurement_device '3-circle area detector diffractometer'
_diffrn_measurement_device_type 'Bruker D8 Venture'
_diffrn_measurement_method '\f and \w scans'
_diffrn_radiation_monochromator 'focusing mirrors'
_diffrn_radiation_probe x-ray
_diffrn_radiation_type CuK\a
_diffrn_radiation_wavelength 1.54184
_diffrn_reflns_av_R_equivalents 0.0575
_diffrn_reflns_av_unetI/netI 0.0891
_diffrn_reflns_Laue_measured_fraction_full 0.916
_diffrn_reflns_Laue_measured_fraction_max 0.916
_diffrn_reflns_limit_h_max 12
_diffrn_reflns_limit_h_min -12
_diffrn_reflns_limit_k_max 17
_diffrn_reflns_limit_k_min -16
_diffrn_reflns_limit_l_max 21
_diffrn_reflns_limit_l_min -21
_diffrn_reflns_number 34432
_diffrn_reflns_point_group_measured_fraction_full 0.916
_diffrn_reflns_point_group_measured_fraction_max 0.916
_diffrn_reflns_theta_full 58.978
_diffrn_reflns_theta_max 58.978
_diffrn_reflns_theta_min 2.207
_diffrn_source 'microfocus sealed X-ray tube'
_diffrn_source_type 'Incoatec I\mS microsource'
_diffrn_standards_number 0
_exptl_absorpt_coefficient_mu 4.367
_exptl_absorpt_correction_T_max 1.0000
_exptl_absorpt_correction_T_min 0.8238
_exptl_absorpt_correction_type multi-scan
_exptl_absorpt_process_details
;
 TWINABS-2012/1 (Bruker, 2012) was used for absorption correction.
 
For component 1:
 wR2(int) was 0.0495 before and 0.0387 after correction.
 The Ratio of minimum to maximum transmission not present.
 The \l/2 correction factor is Not present
 
For component 2:
 wR2(int) was 0.0850 before and 0.0438 after correction.
 The Ratio of minimum to maximum transmission is 0.82.
 The \l/2 correction factor is Not present

Final HKLF 4 output contains 34432 reflections, Rint = 0.0575
 (14176 with I > 3sig(I), Rint = 0.0333)
;
_exptl_crystal_colour colourless
_exptl_crystal_colour_primary colourless
_exptl_crystal_density_diffrn 1.404
_exptl_crystal_description block
_exptl_crystal_F_000 1496
_exptl_crystal_preparation Luminescent
_exptl_crystal_recrystallization_method 'Re-crystallisation from solvent: chloroform, hexane'
_exptl_crystal_size_max 0.173
_exptl_crystal_size_mid 0.115
_exptl_crystal_size_min 0.085
_refine_diff_density_max 0.758
_refine_diff_density_min -0.591
_refine_diff_density_rms 0.082
_refine_ls_extinction_method none
_refine_ls_goodness_of_fit_ref 1.025
_refine_ls_hydrogen_treatment constr
_refine_ls_matrix_type full
_refine_ls_number_parameters 894
_refine_ls_number_reflns 21960
_refine_ls_number_restraints 825
_refine_ls_restrained_S_all 1.017
_refine_ls_R_factor_all 0.1376
_refine_ls_R_factor_gt 0.0790
_refine_ls_shift/su_max 0.000
_refine_ls_shift/su_mean 0.000
_refine_ls_structure_factor_coef Fsqd
_refine_ls_weighting_details 'w=1/[\s^2^(Fo^2^)+(0.0630P)^2^+8.4890P] where P=(Fo^2^+2Fc^2^)/3'
_refine_ls_weighting_scheme calc
_refine_ls_wR_factor_gt 0.1654
_refine_ls_wR_factor_ref 0.1934
_reflns_Friedel_coverage 0.000
_reflns_number_gt 13875
_reflns_number_total 21960
_reflns_threshold_expression 'I > 2\s(I)'
_cod_data_source_file c8tc02987c2.cif
_cod_data_source_block DPTZ-Me-DBT_17srv241
_cod_depositor_comments
;
The following automatic conversions were performed:

data item '_diffrn_radiation_probe' value 'X-ray' was changed to
'x-ray' in accordance with the
/home/saulius/struct/COD-crude-data/automatic-downloads/DataCite-retrospective/RSC/depositions/lib/dictionaries/cif_core.dic
dictionary named 'cif_core.dic' version 2.4.2 last updated on
2011-04-26.

Automatic conversion script
Id: cif_fix_values 6909 2019-04-08 15:41:33Z antanas 
;
_cod_database_code 7237441
_shelx_shelxl_version_number 2016/6
_shelx_space_group_comment
;
The symmetry employed for this shelxl refinement is uniquely defined
by the following loop, which should always be used as a source of
symmetry information in preference to the above space-group names.
They are only intended as comments.
;
_shelx_estimated_absorpt_t_max 0.708
_shelx_estimated_absorpt_t_min 0.519
_olex2_refinement_description
;
1. Twinned data refinement
 Scales: 0.6744(11)
 0.3256(11)
2. Fixed Uiso
 At 1.2 times of:
  All C(H) groups
 At 1.5 times of:
  All C(H,H,H) groups
3. Restrained distances
 Cl3B-C2SB \\sim Cl4B-C2SB \\sim Cl5B-C2SB \\sim Cl3A-C2SA \\sim Cl4A-C2SA
\\sim Cl5A-C2SA
 with sigma of 0.02
 C38A-C30 \\sim C38B-C36 \\sim C37A-C18 \\sim C37B-C24
 with sigma of 0.007
4. Rigid body (RIGU) restrains
 S3', N2', C25', C26', C27', C28', C29', C30'
 with sigma for 1-2 distances of 0.005 and sigma for 1-3 distances of 0.005
 All non-hydrogen atoms
 with sigma for 1-2 distances of 0.004 and sigma for 1-3 distances of 0.004
5. Others
 Sof(Cl3B)=Sof(Cl4B)=Sof(Cl5B)=Sof(C2SB)=Sof(H2SB)=1-FVAR(1)
 Sof(Cl3A)=Sof(Cl4A)=Sof(Cl5A)=Sof(C2SA)=Sof(H2SA)=FVAR(1)
 Fixed Sof: H18(0.3) H24(0.7) H30(0.3) H36(0.7) C37A(0.7) H37A(0.7) H37B(0.7)
 H37C(0.7) C38A(0.7) H38A(0.7) H38B(0.7) H38C(0.7) C37B(0.3) H37D(0.3)
 H37E(0.3) H37F(0.3) C38B(0.3) H38D(0.3) H38E(0.3) H38F(0.3)
6.a Riding coordinates:
 C30(H30), C36(H36)
6.b Rotating group:
 C38A(H38A,H38B,H38C), C38B(H38D,H38E,H38F)
6.c Ternary CH refined with riding coordinates:
 C1S(H1S), C2SB(H2SB), C2SA(H2SA)
6.d Aromatic/amide H refined with riding coordinates:
 C2(H2), C3(H3), C5(H5), C8(H8), C10(H10), C11(H11), C15(H15), C16(H16),
 C17(H17), C18(H18), C21(H21), C22(H22), C23(H23), C24(H24), C27(H27), C28(H28),
  C29(H29), C33(H33), C34(H34), C35(H35), C2'(H2'), C3'(H3'), C5'(H5'),
 C8'(H8'), C10'(H10'), C11'(H11'), C15'(H15'), C16'(H16'), C17'(H17'),
 C21'(H21'), C22'(H22'), C23'(H23'), C24'(H24'), C27'(H27'), C28'(H28'),
 C29'(H29'), C33'(H33'), C34'(H34'), C35'(H35'), C36'(H36')
6.e Idealised Me refined as rotating group:
 C37A(H37A,H37B,H37C), C37B(H37D,H37E,H37F), C37'(H37G,H37H,H37I), C38'(H38G,
 H38H,H38I)
;
_olex2_submission_special_instructions 'No special instructions were received'
_twin_special_details
; Twin law: rotation by 180\% about reciprocal axis  (0 1 0)*  
and real axis  [0.098  1.000  0.056]. Deconvoluted using programs RLATT and CELL_NOW 2008/4, 
scaled using TWINABS 2012/1. 
12562 data (   4679 unique ) involve domain  1 only,  mean I/sigma  10.7
12523 data (   4687 unique ) involve domain  2 only,  mean I/sigma   6.4
 9478 data (   4190 unique ) involve   2 domains,     mean I/sigma   8.9
#--------------------------------------------------------------------
34472 total and  13552 unique reflections left after |I-<I>|/su test. 
28582 Corrected reflections written to HKLF5 format file.
;

loop_
_space_group_symop_operation_xyz
'x, y, z'
'-x, -y, -z'

loop_
_atom_site_label
_atom_site_type_symbol
_atom_site_fract_x
_atom_site_fract_y
_atom_site_fract_z
_atom_site_U_iso_or_equiv
_atom_site_adp_type
_atom_site_occupancy
_atom_site_site_symmetry_order
_atom_site_calc_flag
_atom_site_refinement_flags_posn
_atom_site_refinement_flags_adp
_atom_site_refinement_flags_occupancy
_atom_site_disorder_assembly
_atom_site_disorder_group
S1 S 0.7124(2) 0.24000(14) 0.08306(12) 0.0524(7) Uani 1 1 d . U . . .
S2 S 0.9249(2) 0.58629(13) 0.35375(11) 0.0473(6) Uani 1 1 d . U . . .
S3 S 0.0616(2) 0.35218(15) 0.11490(14) 0.0699(8) Uani 1 1 d . U . . .
N1 N 0.7909(6) 0.4161(4) 0.3568(4) 0.0492(18) Uani 1 1 d . U . . .
N2 N 0.2749(6) 0.4452(4) 0.0698(4) 0.0494(19) Uani 1 1 d . U . . .
C1 C 0.7469(8) 0.2867(5) 0.1651(4) 0.043(2) Uani 1 1 d . U . . .
C2 C 0.8476(8) 0.2750(5) 0.2107(5) 0.048(2) Uani 1 1 d . U . . .
H2 H 0.907163 0.237412 0.198846 0.057 Uiso 1 1 calc R . . . .
C3 C 0.8612(7) 0.3177(5) 0.2728(4) 0.042(2) Uani 1 1 d . U . . .
H3 H 0.930207 0.309232 0.303915 0.051 Uiso 1 1 calc R . . . .
C4 C 0.7741(8) 0.3742(5) 0.2912(5) 0.043(2) Uani 1 1 d . U . . .
C5 C 0.6746(8) 0.3857(5) 0.2461(5) 0.044(2) Uani 1 1 d . U . . .
H5 H 0.615471 0.423513 0.258113 0.053 Uiso 1 1 calc R . . . .
C6 C 0.6591(7) 0.3424(5) 0.1826(5) 0.042(2) Uani 1 1 d . U . . .
C7 C 0.5615(8) 0.3474(5) 0.1279(5) 0.045(2) Uani 1 1 d . U . . .
C8 C 0.4613(7) 0.3961(5) 0.1272(4) 0.042(2) Uani 1 1 d . U . . .
H8 H 0.451025 0.431682 0.165792 0.051 Uiso 1 1 calc R . . . .
C9 C 0.3759(8) 0.3937(5) 0.0712(5) 0.046(2) Uani 1 1 d . U . . .
C10 C 0.3931(8) 0.3391(5) 0.0147(4) 0.052(2) Uani 1 1 d . U . . .
H10 H 0.334185 0.335622 -0.023970 0.062 Uiso 1 1 calc R . . . .
C11 C 0.4918(8) 0.2919(5) 0.0147(5) 0.054(2) Uani 1 1 d . U . . .
H11 H 0.502262 0.256346 -0.023939 0.064 Uiso 1 1 calc R . . . .
C12 C 0.5766(8) 0.2956(5) 0.0703(5) 0.045(2) Uani 1 1 d . U . . .
C13 C 0.9088(8) 0.4222(5) 0.3938(4) 0.043(2) Uani 1 1 d . U . . .
C14 C 0.9838(8) 0.4986(5) 0.3950(4) 0.039(2) Uani 1 1 d . U . . .
C15 C 1.1010(8) 0.5052(5) 0.4287(4) 0.048(2) Uani 1 1 d . U . . .
H15 H 1.151668 0.557199 0.429945 0.058 Uiso 1 1 calc R . . . .
C16 C 1.1433(9) 0.4349(6) 0.4605(4) 0.057(2) Uani 1 1 d . U . . .
H16 H 1.225360 0.437061 0.481336 0.069 Uiso 1 1 calc R . . . .
C17 C 1.0661(10) 0.3609(6) 0.4620(5) 0.060(3) Uani 1 1 d . U . . .
H17 H 1.095739 0.313999 0.485367 0.072 Uiso 1 1 calc R . . . .
C18 C 0.9476(9) 0.3541(6) 0.4303(5) 0.059(2) Uani 1 1 d D U . . .
H18 H 0.894279 0.304446 0.433325 0.071 Uiso 0.3 1 calc R . P A 2
C19 C 0.7202(8) 0.4870(5) 0.3700(4) 0.047(2) Uani 1 1 d . U . . .
C20 C 0.7718(7) 0.5707(5) 0.3692(4) 0.043(2) Uani 1 1 d . U . . .
C21 C 0.7027(8) 0.6407(5) 0.3815(4) 0.051(2) Uani 1 1 d . U . . .
H21 H 0.737880 0.698193 0.381979 0.061 Uiso 1 1 calc R . . . .
C22 C 0.5830(9) 0.6258(6) 0.3928(5) 0.064(3) Uani 1 1 d . U . . .
H22 H 0.534371 0.673330 0.398390 0.076 Uiso 1 1 calc R . . . .
C23 C 0.5335(9) 0.5438(7) 0.3963(5) 0.082(3) Uani 1 1 d . U . . .
H23 H 0.451732 0.535026 0.405625 0.098 Uiso 1 1 calc R . . . .
C24 C 0.6009(8) 0.4733(6) 0.3863(5) 0.069(3) Uani 1 1 d D U . . .
H24 H 0.566992 0.416511 0.390332 0.083 Uiso 0.7 1 calc R . P B 1
C25 C 0.1733(9) 0.4268(5) 0.0191(5) 0.049(2) Uani 1 1 d . U . . .
C26 C 0.0686(8) 0.3821(5) 0.0338(5) 0.059(2) Uani 1 1 d . U . . .
C27 C -0.0293(10) 0.3648(6) -0.0164(6) 0.080(3) Uani 1 1 d . U . . .
H27 H -0.103224 0.336498 -0.006962 0.096 Uiso 1 1 calc R . . . .
C28 C -0.0184(12) 0.3892(8) -0.0805(7) 0.097(4) Uani 1 1 d . U . . .
H28 H -0.084450 0.374942 -0.114993 0.116 Uiso 1 1 calc R . . . .
C29 C 0.0834(12) 0.4326(8) -0.0949(6) 0.089(4) Uani 1 1 d . U . . .
H29 H 0.090303 0.448343 -0.138927 0.107 Uiso 1 1 calc R . . . .
C30 C 0.1747(10) 0.4530(6) -0.0450(6) 0.069(3) Uani 1 1 d D U . . .
H30 H 0.244157 0.487229 -0.054186 0.083 Uiso 0.3 1 d R . P C 2
C31 C 0.2438(7) 0.4805(5) 0.1324(4) 0.046(2) Uani 1 1 d . U . . .
C32 C 0.1476(8) 0.4414(5) 0.1595(4) 0.048(2) Uani 1 1 d . U . . .
C33 C 0.1198(8) 0.4739(6) 0.2207(5) 0.058(3) Uani 1 1 d . U . . .
H33 H 0.054164 0.447110 0.239926 0.069 Uiso 1 1 calc R . . . .
C34 C 0.1867(8) 0.5449(6) 0.2539(5) 0.063(3) Uani 1 1 d . U . . .
H34 H 0.168596 0.565699 0.296504 0.076 Uiso 1 1 calc R . . . .
C35 C 0.2784(8) 0.5855(6) 0.2264(5) 0.059(3) Uani 1 1 d . U . . .
H35 H 0.322907 0.634947 0.249663 0.071 Uiso 1 1 calc R . . . .
C36 C 0.3081(7) 0.5553(5) 0.1642(5) 0.056(3) Uani 1 1 d D U . . .
H36 H 0.370181 0.584929 0.144112 0.067 Uiso 0.7 1 d R . P D 1
C37A C 0.8556(11) 0.2740(7) 0.4294(6) 0.061(4) Uani 0.7 1 d D U P E 1
H37A H 0.772160 0.292612 0.425381 0.091 Uiso 0.7 1 calc GR . P E 1
H37B H 0.872584 0.245388 0.470866 0.091 Uiso 0.7 1 calc GR . P E 1
H37C H 0.864059 0.233639 0.391203 0.091 Uiso 0.7 1 calc GR . P E 1
C38A C 0.2861(13) 0.5081(8) -0.0580(7) 0.076(4) Uani 0.7 1 d D U P F 1
H38A H 0.299967 0.558332 -0.025472 0.114 Uiso 0.7 1 d GR . P F 1
H38B H 0.272391 0.527638 -0.103241 0.114 Uiso 0.7 1 d GR . P F 1
H38C H 0.357790 0.473972 -0.053958 0.114 Uiso 0.7 1 d GR . P F 1
C37B C 0.585(3) 0.3833(13) 0.4141(16) 0.083(11) Uiso 0.3 1 d D U P G 2
H37D H 0.536905 0.343111 0.379796 0.125 Uiso 0.3 1 calc GR . P G 2
H37E H 0.541720 0.388292 0.453569 0.125 Uiso 0.3 1 calc GR . P G 2
H37F H 0.665044 0.361719 0.426360 0.125 Uiso 0.3 1 calc GR . P G 2
C38B C 0.395(3) 0.6118(19) 0.1275(16) 0.088(11) Uiso 0.3 1 d D U P H 2
H38D H 0.469774 0.582103 0.124134 0.132 Uiso 0.3 1 d GR . P H 2
H38E H 0.415553 0.667924 0.152710 0.132 Uiso 0.3 1 d GR . P H 2
H38F H 0.355654 0.620641 0.082559 0.132 Uiso 0.3 1 d GR . P H 2
S1' S 0.1998(2) 0.74505(14) 0.38461(11) 0.0517(6) Uani 1 1 d . U . . .
S2' S 0.8698(2) 0.87165(15) 0.36871(15) 0.0716(8) Uani 1 1 d . U . . .
S3' S 0.0497(2) 1.08366(16) 0.15449(14) 0.0720(8) Uani 1 1 d . U . . .
N1' N 0.6692(6) 0.9633(4) 0.4200(3) 0.0458(18) Uani 1 1 d . U . . .
N2' N 0.1530(6) 0.9142(4) 0.1271(3) 0.0434(17) Uani 1 1 d . U . . .
C1' C 0.3428(8) 0.8053(5) 0.4028(4) 0.042(2) Uani 1 1 d . U . . .
C2' C 0.4246(7) 0.8061(5) 0.4602(4) 0.042(2) Uani 1 1 d . U . . .
H2' H 0.407865 0.771338 0.495378 0.050 Uiso 1 1 calc R . . . .
C3' C 0.5311(8) 0.8586(5) 0.4651(4) 0.047(2) Uani 1 1 d . U . . .
H3' H 0.587851 0.860505 0.504601 0.056 Uiso 1 1 calc R . . . .
C4' C 0.5579(7) 0.9097(5) 0.4128(4) 0.039(2) Uani 1 1 d . U . . .
C5' C 0.4762(7) 0.9072(5) 0.3562(4) 0.041(2) Uani 1 1 d . U . . .
H5' H 0.493635 0.941044 0.320614 0.049 Uiso 1 1 calc R . . . .
C6' C 0.3665(7) 0.8547(5) 0.3502(4) 0.0368(19) Uani 1 1 d . U . . .
C7' C 0.2699(7) 0.8459(5) 0.2949(4) 0.039(2) Uani 1 1 d . U . . .
C8' C 0.2633(7) 0.8888(5) 0.2356(4) 0.038(2) Uani 1 1 d . U . . .
H8' H 0.327774 0.929083 0.228423 0.046 Uiso 1 1 calc R . . . .
C9' C 0.1623(8) 0.8720(5) 0.1880(4) 0.040(2) Uani 1 1 d . U . . .
C10' C 0.0675(7) 0.8115(5) 0.1997(4) 0.044(2) Uani 1 1 d . U . . .
H10' H -0.001363 0.799153 0.166668 0.052 Uiso 1 1 calc R . . . .
C11' C 0.0729(8) 0.7710(5) 0.2570(5) 0.051(2) Uani 1 1 d . U . . .
H11' H 0.007751 0.731009 0.263763 0.061 Uiso 1 1 calc R . . . .
C12' C 0.1722(8) 0.7871(5) 0.3059(4) 0.043(2) Uani 1 1 d . U . . .
C13' C 0.7084(7) 0.9970(5) 0.3607(4) 0.044(2) Uani 1 1 d . U . . .
C14' C 0.7995(7) 0.9568(5) 0.3313(4) 0.048(2) Uani 1 1 d . U . . .
C15' C 0.8370(8) 0.9868(6) 0.2735(5) 0.060(3) Uani 1 1 d . U . . .
H15' H 0.900654 0.960931 0.253627 0.072 Uiso 1 1 calc R . . . .
C16' C 0.7809(9) 1.0543(6) 0.2454(5) 0.064(3) Uani 1 1 d . U . . .
H16' H 0.804031 1.073061 0.204683 0.077 Uiso 1 1 calc R . . . .
C17' C 0.6931(8) 1.0953(6) 0.2742(5) 0.059(3) Uani 1 1 d . U . . .
H17' H 0.656548 1.142270 0.253910 0.071 Uiso 1 1 calc R . . . .
C18' C 0.6569(8) 1.0681(6) 0.3337(5) 0.054(2) Uani 1 1 d . U . . .
C19' C 0.7619(9) 0.9495(6) 0.4697(5) 0.057(2) Uani 1 1 d . U . . .
C20' C 0.8595(9) 0.9070(6) 0.4551(5) 0.062(2) Uani 1 1 d . U . . .
C21' C 0.9589(10) 0.8904(7) 0.5034(6) 0.086(3) Uani 1 1 d . U . . .
H21' H 1.028428 0.862234 0.492595 0.103 Uiso 1 1 calc R . . . .
C22' C 0.9431(9) 0.9205(6) 0.5698(6) 0.069(3) Uani 1 1 d . U . . .
H22' H 1.001420 0.907869 0.605747 0.083 Uiso 1 1 calc R . . . .
C23' C 0.8455(10) 0.9677(6) 0.5837(6) 0.078(3) Uani 1 1 d . U . . .
H23' H 0.844222 0.988962 0.628698 0.093 Uiso 1 1 calc R . . . .
C24' C 0.7545(9) 0.9853(6) 0.5393(5) 0.065(3) Uani 1 1 d . U . . .
H24' H 0.689489 1.018121 0.550670 0.078 Uiso 1 1 calc R . . . .
C25' C 0.2408(8) 0.9883(6) 0.1268(4) 0.055(2) Uani 1 1 d . U . . .
C26' C 0.1966(7) 1.0770(5) 0.1464(4) 0.052(2) Uani 1 1 d . U . . .
C27' C 0.2838(10) 1.1404(6) 0.1451(5) 0.076(3) Uani 1 1 d . U . . .
H27' H 0.262667 1.198089 0.152934 0.092 Uiso 1 1 calc R . . . .
C28' C 0.4026(9) 1.1283(7) 0.1332(5) 0.074(3) Uani 1 1 d . U . . .
H28' H 0.460076 1.177135 0.137725 0.089 Uiso 1 1 calc R . . . .
C29' C 0.4403(9) 1.0494(7) 0.1152(5) 0.070(3) Uani 1 1 d . U . . .
H29' H 0.521442 1.043355 0.105710 0.084 Uiso 1 1 calc R . . . .
C30' C 0.3546(9) 0.9761(6) 0.1112(5) 0.063(3) Uani 1 1 d . U . . .
C31' C 0.0345(8) 0.9240(6) 0.0925(4) 0.048(2) Uani 1 1 d . U . . .
C32' C -0.0228(9) 0.9988(6) 0.1017(4) 0.058(2) Uani 1 1 d . U . . .
C33' C -0.1434(9) 1.0068(7) 0.0674(5) 0.066(3) Uani 1 1 d . U . . .
H33' H -0.184522 1.058227 0.071768 0.079 Uiso 1 1 calc R . . . .
C34' C -0.1951(10) 0.9351(7) 0.0280(5) 0.076(3) Uani 1 1 d . U . . .
H34' H -0.276037 0.937197 0.006447 0.091 Uiso 1 1 calc R . . . .
C35' C -0.1369(11) 0.8601(7) 0.0178(5) 0.081(3) Uani 1 1 d . U . . .
H35' H -0.177984 0.812785 -0.009960 0.098 Uiso 1 1 calc R . . . .
C36' C -0.0213(9) 0.8542(7) 0.0474(5) 0.066(3) Uani 1 1 d . U . . .
H36' H 0.021773 0.804691 0.038240 0.079 Uiso 1 1 calc R . . . .
C37' C 0.5562(9) 1.1154(6) 0.3611(5) 0.072(3) Uani 1 1 d . U . . .
H37G H 0.476691 1.086371 0.342828 0.108 Uiso 1 1 calc GR . . . .
H37H H 0.560240 1.175135 0.348367 0.108 Uiso 1 1 calc GR . . . .
H37I H 0.566496 1.115312 0.409931 0.108 Uiso 1 1 calc GR . . . .
C38' C 0.3903(8) 0.8905(6) 0.0891(5) 0.072(3) Uani 1 1 d . U . . .
H38G H 0.402878 0.855483 0.127567 0.108 Uiso 1 1 calc GR . . . .
H38H H 0.466218 0.897037 0.068968 0.108 Uiso 1 1 calc GR . . . .
H38I H 0.325474 0.861864 0.056035 0.108 Uiso 1 1 calc GR . . . .
Cl1 Cl 0.3616(3) 0.3210(2) 0.27649(15) 0.1008(10) Uani 1 1 d . U . . .
Cl2 Cl 0.1562(3) 0.2159(2) 0.30339(16) 0.1037(10) Uani 1 1 d . U . . .
Cl3 Cl 0.3400(3) 0.2771(3) 0.41110(15) 0.1291(14) Uani 1 1 d . U . . .
C1S C 0.2577(9) 0.3009(7) 0.3333(5) 0.083(3) Uani 1 1 d . U . . .
H1S H 0.212145 0.353534 0.340621 0.099 Uiso 1 1 calc R . . . .
Cl3B Cl 0.5748(13) 0.7795(7) 0.2504(5) 0.070(3) Uani 0.50(2) 1 d D U P I 2
Cl4B Cl 0.7304(17) 0.6548(10) 0.2063(4) 0.098(5) Uani 0.50(2) 1 d D U P I 2
Cl5B Cl 0.717(2) 0.8134(14) 0.1434(11) 0.095(6) Uani 0.50(2) 1 d D U P I 2
C2SB C 0.707(2) 0.7616(14) 0.2167(12) 0.076(9) Uiso 0.50(2) 1 d D U P I 2
H2SB H 0.776246 0.788133 0.250044 0.091 Uiso 0.50(2) 1 calc R . P I 2
Cl3A Cl 0.5155(12) 0.7554(7) 0.2183(10) 0.099(4) Uani 0.50(2) 1 d D U P I 1
Cl4A Cl 0.6533(12) 0.6150(6) 0.1954(4) 0.071(3) Uani 0.50(2) 1 d D U P I 1
Cl5A Cl 0.7291(17) 0.7825(11) 0.1536(9) 0.067(4) Uani 0.50(2) 1 d D U P I 1
C2SA C 0.6664(16) 0.7267(11) 0.2149(9) 0.057(5) Uani 0.50(2) 1 d D U P I 1
H2SA H 0.716780 0.740923 0.259268 0.068 Uiso 0.50(2) 1 calc R . P I 1

loop_
_atom_site_aniso_label
_atom_site_aniso_U_11
_atom_site_aniso_U_22
_atom_site_aniso_U_33
_atom_site_aniso_U_23
_atom_site_aniso_U_13
_atom_site_aniso_U_12
S1 0.0540(15) 0.0469(14) 0.0582(17) -0.0150(12) 0.0211(12) 0.0113(11)
S2 0.0543(15) 0.0412(13) 0.0477(16) 0.0116(11) 0.0078(12) 0.0031(10)
S3 0.0770(19) 0.0478(15) 0.085(2) -0.0126(14) 0.0228(16) -0.0024(13)
N1 0.049(4) 0.040(4) 0.061(5) -0.008(4) 0.019(4) 0.006(3)
N2 0.050(4) 0.052(5) 0.046(5) -0.018(4) 0.012(4) 0.014(3)
C1 0.055(6) 0.029(5) 0.049(6) -0.007(4) 0.023(4) 0.004(4)
C2 0.049(5) 0.035(5) 0.061(6) -0.011(4) 0.023(5) 0.002(4)
C3 0.037(5) 0.035(5) 0.056(6) 0.002(4) 0.013(4) -0.001(4)
C4 0.052(6) 0.029(5) 0.052(6) -0.003(4) 0.027(4) -0.001(4)
C5 0.045(5) 0.029(5) 0.063(6) -0.005(4) 0.023(4) 0.007(4)
C6 0.045(5) 0.024(5) 0.061(6) -0.004(4) 0.029(4) 0.004(4)
C7 0.047(5) 0.034(5) 0.057(6) -0.005(4) 0.023(4) 0.003(4)
C8 0.047(5) 0.035(5) 0.049(6) -0.009(4) 0.025(4) 0.006(4)
C9 0.045(5) 0.045(5) 0.047(6) -0.009(4) 0.016(4) 0.002(4)
C10 0.062(6) 0.045(5) 0.049(6) -0.012(4) 0.018(5) 0.009(4)
C11 0.056(6) 0.056(6) 0.051(6) -0.015(5) 0.019(5) 0.013(5)
C12 0.046(5) 0.033(5) 0.060(6) -0.005(4) 0.028(4) 0.010(4)
C13 0.061(5) 0.035(5) 0.037(6) -0.003(4) 0.024(4) 0.013(4)
C14 0.059(5) 0.040(5) 0.021(5) -0.002(4) 0.010(4) 0.006(4)
C15 0.070(6) 0.044(5) 0.030(6) -0.004(4) 0.006(4) 0.008(4)
C16 0.071(7) 0.070(6) 0.034(6) -0.007(5) 0.012(5) 0.028(5)
C17 0.097(7) 0.051(6) 0.042(7) 0.004(5) 0.026(6) 0.035(5)
C18 0.087(7) 0.047(5) 0.046(7) -0.001(5) 0.023(5) 0.016(5)
C19 0.053(5) 0.044(5) 0.045(6) -0.012(4) 0.014(4) 0.008(4)
C20 0.054(5) 0.042(5) 0.031(5) -0.003(4) 0.008(4) 0.002(4)
C21 0.074(6) 0.038(5) 0.042(6) 0.001(4) 0.008(5) 0.011(4)
C22 0.063(6) 0.064(6) 0.065(7) -0.018(6) 0.016(5) 0.024(5)
C23 0.065(7) 0.073(6) 0.110(9) -0.034(7) 0.040(7) 0.007(5)
C24 0.070(6) 0.052(6) 0.089(8) -0.021(6) 0.041(6) -0.002(5)
C25 0.064(6) 0.043(5) 0.039(5) -0.019(4) 0.003(4) 0.024(4)
C26 0.051(6) 0.046(6) 0.078(7) -0.027(5) 0.008(5) 0.010(4)
C27 0.064(7) 0.064(7) 0.105(8) -0.045(7) -0.007(6) 0.030(5)
C28 0.093(9) 0.103(11) 0.084(8) -0.061(8) -0.018(8) 0.053(7)
C29 0.118(9) 0.100(10) 0.051(7) -0.020(6) -0.005(7) 0.070(7)
C30 0.090(8) 0.061(7) 0.062(7) -0.003(6) 0.015(5) 0.041(5)
C31 0.038(5) 0.054(5) 0.044(6) -0.013(4) 0.007(4) 0.013(4)
C32 0.054(6) 0.039(5) 0.054(6) -0.003(4) 0.011(5) 0.013(4)
C33 0.055(6) 0.064(6) 0.058(7) 0.000(5) 0.020(5) 0.012(5)
C34 0.059(7) 0.080(7) 0.050(7) -0.013(5) 0.012(5) 0.015(5)
C35 0.045(6) 0.066(6) 0.064(7) -0.030(5) 0.006(5) 0.011(5)
C36 0.040(5) 0.057(6) 0.070(7) -0.024(5) 0.024(5) -0.002(4)
C37A 0.075(9) 0.050(8) 0.062(10) 0.024(7) 0.011(8) 0.009(6)
C38A 0.139(12) 0.051(9) 0.048(10) 0.011(7) 0.043(9) 0.009(8)
S1' 0.0625(16) 0.0450(13) 0.0480(16) 0.0069(11) 0.0158(12) -0.0128(11)
S2' 0.0623(17) 0.0555(16) 0.103(2) 0.0045(15) 0.0346(16) 0.0013(13)
S3' 0.0828(19) 0.0559(16) 0.083(2) -0.0046(14) 0.0324(16) 0.0147(13)
N1' 0.044(4) 0.050(4) 0.041(5) -0.010(3) 0.014(3) -0.015(3)
N2' 0.057(4) 0.033(4) 0.044(5) 0.006(3) 0.022(4) 0.003(3)
C1' 0.055(5) 0.032(5) 0.041(5) -0.001(4) 0.023(4) -0.006(4)
C2' 0.055(5) 0.038(5) 0.033(5) 0.005(4) 0.014(4) -0.006(4)
C3' 0.061(6) 0.041(5) 0.040(6) -0.004(4) 0.021(5) -0.005(4)
C4' 0.042(5) 0.035(5) 0.042(5) -0.008(4) 0.022(4) -0.006(4)
C5' 0.049(5) 0.040(5) 0.035(5) -0.004(4) 0.018(4) -0.008(4)
C6' 0.049(5) 0.026(4) 0.038(5) -0.001(4) 0.020(4) -0.001(4)
C7' 0.046(5) 0.029(5) 0.042(5) -0.008(4) 0.019(4) 0.002(4)
C8' 0.046(5) 0.028(5) 0.044(5) -0.001(4) 0.022(4) -0.001(4)
C9' 0.051(5) 0.025(5) 0.047(6) -0.004(4) 0.022(4) 0.004(4)
C10' 0.048(5) 0.036(5) 0.047(6) 0.004(4) 0.012(4) 0.000(4)
C11' 0.051(6) 0.046(6) 0.055(6) 0.008(5) 0.011(5) -0.009(4)
C12' 0.058(5) 0.028(5) 0.045(6) 0.004(4) 0.020(4) -0.002(4)
C13' 0.045(5) 0.047(5) 0.041(5) -0.012(4) 0.023(4) -0.012(4)
C14' 0.054(6) 0.039(5) 0.053(6) -0.007(4) 0.022(5) -0.012(4)
C15' 0.062(6) 0.058(6) 0.062(7) -0.011(5) 0.036(5) -0.009(5)
C16' 0.074(7) 0.069(7) 0.050(7) 0.004(5) 0.024(5) -0.012(5)
C17' 0.058(6) 0.053(6) 0.070(7) 0.010(5) 0.023(5) -0.007(5)
C18' 0.055(6) 0.046(5) 0.063(7) -0.004(5) 0.029(5) -0.006(4)
C19' 0.050(6) 0.054(6) 0.067(6) 0.010(5) 0.012(5) -0.020(5)
C20' 0.060(6) 0.050(6) 0.070(7) 0.008(5) 0.002(5) -0.023(5)
C21' 0.071(7) 0.076(8) 0.110(9) 0.031(7) 0.008(6) -0.027(6)
C22' 0.059(7) 0.053(7) 0.093(8) 0.031(6) -0.009(6) -0.008(5)
C23' 0.077(8) 0.061(7) 0.095(9) 0.033(6) 0.000(6) -0.006(5)
C24' 0.070(7) 0.053(6) 0.068(7) 0.020(5) -0.007(5) -0.012(5)
C25' 0.059(6) 0.060(5) 0.050(6) 0.017(5) 0.017(5) 0.002(4)
C26' 0.055(5) 0.039(5) 0.061(7) 0.039(4) -0.006(5) -0.023(4)
C27' 0.093(7) 0.057(6) 0.080(8) 0.001(6) 0.023(7) -0.005(5)
C28' 0.066(7) 0.082(7) 0.075(8) 0.011(6) 0.020(6) -0.018(6)
C29' 0.072(7) 0.074(7) 0.066(8) 0.016(6) 0.014(6) -0.007(5)
C30' 0.068(6) 0.071(6) 0.054(7) 0.012(5) 0.021(5) 0.012(5)
C31' 0.059(5) 0.050(5) 0.040(6) 0.008(4) 0.027(4) 0.007(4)
C32' 0.076(6) 0.061(6) 0.042(6) 0.002(5) 0.029(5) 0.009(5)
C33' 0.051(6) 0.100(8) 0.053(7) 0.012(6) 0.026(5) 0.008(5)
C34' 0.088(8) 0.087(8) 0.059(8) 0.023(6) 0.020(6) 0.007(6)
C35' 0.096(8) 0.070(7) 0.076(9) 0.019(6) 0.011(6) -0.024(6)
C36' 0.070(7) 0.078(7) 0.049(7) 0.020(5) 0.005(5) -0.014(5)
C37' 0.095(8) 0.061(6) 0.065(7) 0.001(5) 0.030(6) 0.016(5)
C38' 0.075(7) 0.083(7) 0.062(7) -0.009(6) 0.021(6) 0.020(6)
Cl1 0.109(2) 0.115(2) 0.075(2) 0.0081(18) 0.0116(18) -0.0177(19)
Cl2 0.106(2) 0.101(2) 0.113(3) 0.012(2) 0.044(2) 0.0066(19)
Cl3 0.153(3) 0.182(4) 0.064(2) 0.010(2) 0.012(2) 0.107(3)
C1S 0.065(7) 0.099(8) 0.080(8) -0.024(6) 0.004(6) 0.022(6)
Cl3B 0.085(7) 0.073(5) 0.059(5) -0.005(4) 0.029(5) 0.035(5)
Cl4B 0.112(10) 0.112(9) 0.076(5) -0.006(5) 0.017(5) 0.063(8)
Cl5B 0.072(6) 0.145(15) 0.071(7) 0.028(8) 0.013(5) 0.007(9)
Cl3A 0.076(6) 0.081(5) 0.148(12) -0.003(6) 0.056(7) 0.010(5)
Cl4A 0.079(7) 0.065(5) 0.074(5) -0.002(3) 0.031(4) 0.011(4)
Cl5A 0.058(6) 0.092(8) 0.047(8) -0.003(5) 0.009(5) -0.016(6)
C2SA 0.053(11) 0.078(12) 0.035(12) -0.014(10) 0.011(9) -0.021(11)

loop_
_atom_type_symbol
_atom_type_description
_atom_type_scat_dispersion_real
_atom_type_scat_dispersion_imag
_atom_type_scat_source
C C 0.0181 0.0091 'International Tables Vol C Tables 4.2.6.8 and 6.1.1.4'
H H 0.0000 0.0000 'International Tables Vol C Tables 4.2.6.8 and 6.1.1.4'
Cl Cl 0.3639 0.7018 'International Tables Vol C Tables 4.2.6.8 and 6.1.1.4'
N N 0.0311 0.0180 'International Tables Vol C Tables 4.2.6.8 and 6.1.1.4'
S S 0.3331 0.5567 'International Tables Vol C Tables 4.2.6.8 and 6.1.1.4'

loop_
_exptl_crystal_face_index_h
_exptl_crystal_face_index_k
_exptl_crystal_face_index_l
_exptl_crystal_face_perp_dist
0.00 1.00 -1.00 0.0450
0.00 -1.00 -1.00 0.0310
0.00 -1.00 0.00 0.0350
0.00 1.00 0.00 0.0410
1.00 1.00 0.00 0.0470
-1.00 -1.00 0.00 0.0660
0.00 0.00 1.00 0.0570
0.00 0.00 -1.00 0.0380
1.00 -1.00 -1.00 0.0460
1.00 -1.00 0.00 0.0470
-1.00 1.00 -1.00 0.0510
-1.00 1.00 1.00 0.0750
1.00 0.00 1.00 0.0580

loop_
_geom_angle_atom_site_label_1
_geom_angle_atom_site_label_2
_geom_angle_atom_site_label_3
_geom_angle
C1 S1 C12 91.6(4)
C14 S2 C20 98.5(4)
C26 S3 C32 99.2(4)
C13 N1 C4 118.9(7)
C13 N1 C19 114.3(7)
C19 N1 C4 118.3(7)
C9 N2 C25 119.8(7)
C9 N2 C31 117.9(7)
C25 N2 C31 114.3(7)
C2 C1 S1 127.5(6)
C2 C1 C6 120.0(8)
C6 C1 S1 112.4(7)
C3 C2 C1 119.9(8)
C2 C3 C4 121.0(9)
C3 C4 N1 118.9(8)
C5 C4 N1 122.0(8)
C5 C4 C3 119.1(8)
C4 C5 C6 120.8(8)
C1 C6 C7 112.0(8)
C5 C6 C1 119.3(9)
C5 C6 C7 128.7(8)
C8 C7 C6 127.8(8)
C8 C7 C12 119.1(9)
C12 C7 C6 113.1(8)
C9 C8 C7 121.0(8)
N2 C9 C10 120.8(8)
C8 C9 N2 121.0(7)
C8 C9 C10 118.2(8)
C11 C10 C9 121.3(9)
C10 C11 C12 119.9(8)
C7 C12 S1 110.9(7)
C11 C12 S1 128.6(6)
C11 C12 C7 120.5(8)
C14 C13 N1 119.2(8)
C18 C13 N1 120.1(8)
C18 C13 C14 120.7(9)
C13 C14 S2 118.7(7)
C15 C14 S2 120.9(6)
C15 C14 C13 120.4(8)
C14 C15 C16 118.9(8)
C15 C16 C17 120.2(9)
C18 C17 C16 121.7(9)
C13 C18 C37A 117.2(9)
C17 C18 C13 117.7(9)
C17 C18 C37A 125.0(9)
C20 C19 N1 119.3(7)
C20 C19 C24 119.8(7)
C24 C19 N1 120.8(8)
C19 C20 S2 119.1(6)
C19 C20 C21 119.7(7)
C21 C20 S2 121.2(6)
C22 C21 C20 119.5(8)
C23 C22 C21 120.9(9)
C22 C23 C24 120.8(9)
C19 C24 C37B 109.7(14)
C23 C24 C19 119.0(9)
C23 C24 C37B 127.6(15)
C26 C25 N2 119.7(9)
C26 C25 C30 118.2(10)
C30 C25 N2 122.1(9)
C25 C26 S3 119.4(8)
C25 C26 C27 118.7(10)
C27 C26 S3 121.9(9)
C26 C27 C28 119.7(12)
C29 C28 C27 121.7(13)
C30 C29 C28 117.9(13)
C25 C30 C38A 117.0(11)
C29 C30 C25 123.6(11)
C29 C30 C38A 119.4(12)
C32 C31 N2 119.3(7)
C32 C31 C36 120.6(8)
C36 C31 N2 120.1(8)
C31 C32 S3 119.2(7)
C31 C32 C33 119.3(8)
C33 C32 S3 121.4(7)
C34 C33 C32 120.2(9)
C35 C34 C33 120.7(9)
C34 C35 C36 120.8(8)
C31 C36 C38B 121.2(15)
C35 C36 C31 118.2(8)
C35 C36 C38B 119.9(15)
C12' S1' C1' 91.8(4)
C14' S2' C20' 97.9(4)
C26' S3' C32' 103.7(5)
C4' N1' C13' 117.9(7)
C19' N1' C4' 119.5(7)
C19' N1' C13' 115.4(7)
C9' N2' C25' 114.8(7)
C9' N2' C31' 118.8(6)
C31' N2' C25' 114.6(7)
C2' C1' S1' 127.0(6)
C2' C1' C6' 121.8(8)
C6' C1' S1' 111.2(7)
C3' C2' C1' 118.2(8)
C2' C3' C4' 121.5(8)
C3' C4' N1' 119.6(8)
C5' C4' N1' 121.1(7)
C5' C4' C3' 119.3(7)
C4' C5' C6' 120.3(8)
C1' C6' C5' 119.0(8)
C1' C6' C7' 113.6(7)
C5' C6' C7' 127.5(8)
C8' C7' C6' 127.8(7)
C8' C7' C12' 119.9(8)
C12' C7' C6' 112.2(8)
C9' C8' C7' 119.5(8)
C8' C9' N2' 120.9(7)
C8' C9' C10' 119.3(8)
C10' C9' N2' 119.8(8)
C11' C10' C9' 121.3(9)
C10' C11' C12' 120.7(8)
C7' C12' S1' 111.2(7)
C11' C12' S1' 129.6(6)
C11' C12' C7' 119.2(8)
C14' C13' N1' 118.4(8)
C18' C13' N1' 120.8(7)
C18' C13' C14' 120.7(8)
C13' C14' S2' 120.1(7)
C15' C14' S2' 120.2(7)
C15' C14' C13' 119.6(8)
C16' C15' C14' 119.0(8)
C17' C16' C15' 121.9(9)
C16' C17' C18' 119.9(9)
C13' C18' C17' 118.6(8)
C13' C18' C37' 124.8(8)
C17' C18' C37' 116.4(9)
N1' C19' C24' 118.6(9)
C20' C19' N1' 120.6(10)
C20' C19' C24' 120.7(10)
C19' C20' S2' 119.1(8)
C19' C20' C21' 124.0(11)
C21' C20' S2' 116.9(9)
C20' C21' C22' 113.0(11)
C23' C22' C21' 122.3(11)
C24' C23' C22' 125.1(12)
C23' C24' C19' 114.6(11)
N2' C25' C26' 116.0(7)
C30' C25' N2' 119.9(8)
C30' C25' C26' 124.1(8)
C25' C26' S3' 118.6(6)
C27' C26' S3' 129.3(8)
C27' C26' C25' 111.4(8)
C26' C27' C28' 125.1(10)
C29' C28' C27' 122.7(10)
C28' C29' C30' 118.2(10)
C25' C30' C29' 118.4(9)
C25' C30' C38' 121.9(9)
C29' C30' C38' 119.7(9)
C32' C31' N2' 120.9(8)
C32' C31' C36' 121.2(10)
C36' C31' N2' 117.9(8)
C31' C32' S3' 120.0(8)
C31' C32' C33' 120.1(9)
C33' C32' S3' 119.9(7)
C34' C33' C32' 115.7(10)
C33' C34' C35' 124.3(11)
C36' C35' C34' 120.0(11)
C35' C36' C31' 118.5(11)
Cl1 C1S Cl3 109.0(5)
Cl2 C1S Cl1 110.5(5)
Cl2 C1S Cl3 109.6(6)
Cl3B C2SB Cl5B 112.5(15)
Cl4B C2SB Cl3B 112.5(11)
Cl4B C2SB Cl5B 111.8(13)
Cl4A C2SA Cl3A 105.1(9)
Cl5A C2SA Cl3A 109.1(12)
Cl5A C2SA Cl4A 112.0(10)

loop_
_geom_bond_atom_site_label_1
_geom_bond_atom_site_label_2
_geom_bond_distance
S1 C1 1.754(9)
S1 C12 1.780(8)
S2 C14 1.763(8)
S2 C20 1.763(8)
S3 C26 1.744(11)
S3 C32 1.760(8)
N1 C4 1.424(10)
N1 C13 1.415(10)
N1 C19 1.422(9)
N2 C9 1.414(10)
N2 C25 1.424(10)
N2 C31 1.437(9)
C1 C2 1.385(11)
C1 C6 1.404(10)
C2 C3 1.368(11)
C3 C4 1.412(10)
C4 C5 1.369(11)
C5 C6 1.396(11)
C6 C7 1.456(12)
C7 C8 1.380(11)
C7 C12 1.406(11)
C8 C9 1.380(11)
C9 C10 1.418(11)
C10 C11 1.354(11)
C11 C12 1.370(12)
C13 C14 1.402(11)
C13 C18 1.391(11)
C14 C15 1.382(11)
C15 C16 1.383(11)
C16 C17 1.392(12)
C17 C18 1.381(12)
C18 C37A 1.553(11)
C19 C20 1.389(10)
C19 C24 1.405(11)
C20 C21 1.397(10)
C21 C22 1.379(11)
C22 C23 1.365(12)
C23 C24 1.381(12)
C24 C37B 1.550(13)
C25 C26 1.385(12)
C25 C30 1.387(13)
C26 C27 1.389(13)
C27 C28 1.393(16)
C28 C29 1.348(16)
C29 C30 1.343(14)
C30 C38A 1.514(11)
C31 C32 1.382(11)
C31 C36 1.398(11)
C32 C33 1.384(11)
C33 C34 1.375(12)
C34 C35 1.355(11)
C35 C36 1.398(11)
C36 C38B 1.550(13)
S1' C1' 1.771(8)
S1' C12' 1.761(9)
S2' C14' 1.747(9)
S2' C20' 1.816(10)
S3' C26' 1.661(9)
S3' C32' 1.730(9)
N1' C4' 1.428(9)
N1' C13' 1.445(10)
N1' C19' 1.381(11)
N2' C9' 1.430(10)
N2' C25' 1.459(10)
N2' C31' 1.430(10)
C1' C2' 1.380(11)
C1' C6' 1.393(10)
C2' C3' 1.380(10)
C3' C4' 1.414(10)
C4' C5' 1.365(11)
C5' C6' 1.406(10)
C6' C7' 1.441(11)
C7' C8' 1.406(11)
C7' C12' 1.418(10)
C8' C9' 1.381(11)
C9' C10' 1.415(10)
C10' C11' 1.352(11)
C11' C12' 1.381(11)
C13' C14' 1.392(10)
C13' C18' 1.388(11)
C14' C15' 1.387(11)
C15' C16' 1.374(12)
C16' C17' 1.364(11)
C17' C18' 1.396(11)
C18' C37' 1.514(11)
C19' C20' 1.354(12)
C19' C24' 1.494(13)
C20' C21' 1.427(13)
C21' C22' 1.427(14)
C22' C23' 1.390(13)
C23' C24' 1.319(12)
C25' C26' 1.537(12)
C25' C30' 1.356(11)
C26' C27' 1.337(11)
C27' C28' 1.387(12)
C28' C29' 1.362(13)
C29' C30' 1.425(12)
C30' C38' 1.470(12)
C31' C32' 1.373(11)
C31' C36' 1.427(12)
C32' C33' 1.441(12)
C33' C34' 1.376(13)
C34' C35' 1.383(13)
C35' C36' 1.355(13)
Cl1 C1S 1.751(10)
Cl2 C1S 1.706(10)
Cl3 C1S 1.792(11)
Cl3B C2SB 1.723(17)
Cl4B C2SB 1.699(16)
Cl5B C2SB 1.745(18)
Cl3A C2SA 1.763(16)
Cl4A C2SA 1.748(16)
Cl5A C2SA 1.746(16)

loop_
_twin_individual_id
_twin_individual_mass_fraction_refined
_twin_individual_twin_lattice_type
_twin_individual_twin_matrix_11
_twin_individual_twin_matrix_12
_twin_individual_twin_matrix_13
_twin_individual_twin_matrix_21
_twin_individual_twin_matrix_22
_twin_individual_twin_matrix_23
_twin_individual_twin_matrix_31
_twin_individual_twin_matrix_32
_twin_individual_twin_matrix_33
1 0.6744(11) ref 1 0 0 0 1 0 0 0 1
2 0.3256(11) mt_II -1 0 0 0.197 1 0.112 0 0 -1
